data_7242420
loop_
_publ_author_name
'Santoro, Orlando'
'Elsegood, Mark R. J.'
'Teat, Simon J.'
'Yamato, Takehiko'
'Redshaw, Carl'

_publ_section_title
;
 Lithium calix[4]arenes: structural studies and use in the ring opening
 polymerization of cyclic esters
;
_journal_issue 19
_journal_name_full 'RSC Advances'
_journal_page_first 11304
_journal_page_last 11317
_journal_paper_doi 10.1039/D1RA00175B
_journal_volume 11
_journal_year 2021
_chemical_formula_moiety 'C88 H106 Li6 O18 S8, 5(C4 H8 O)'
_chemical_formula_sum 'C108 H146 Li6 O23 S8'
_chemical_formula_weight 2110.36
_space_group_crystal_system triclinic
_space_group_IT_number 2
_space_group_name_Hall '-P 1'
_space_group_name_H-M_alt 'P -1'
_atom_sites_solution_hydrogens geom
_atom_sites_solution_primary direct
_atom_sites_solution_secondary difmap
_audit_creation_method SHELXL-2018/3
_audit_update_record
;
2021-03-03 deposited with the CCDC.	2021-03-08 downloaded from the CCDC.
;
_cell_angle_alpha 70.39(4)
_cell_angle_beta 84.17(5)
_cell_angle_gamma 62.02(3)
_cell_formula_units_Z 1
_cell_length_a 13.354(12)
_cell_length_b 13.959(9)
_cell_length_c 17.735(14)
_cell_measurement_reflns_used 5515
_cell_measurement_temperature 293(2)
_cell_measurement_theta_max 26.7
_cell_measurement_theta_min 1.7
_cell_volume 2744(4)
_computing_cell_refinement
;
CrystalClear-SM Expert 2.0 r5 (Rigaku, 2010)
;
_computing_data_collection
;
CrystalClear-SM Expert 2.0 r5 (Rigaku, 2010)
;
_computing_data_reduction
;
CrystalClear-SM Expert 2.0 r5 (Rigaku, 2010)
;
_computing_molecular_graphics 'Bruker SHELXTL'
_computing_publication_material 'Bruker SHELXTL'
_computing_structure_refinement 'SHELXL-2018/3 (Sheldrick, 2018)'
_computing_structure_solution 'SHELXS (Sheldrick, 2008)'
_diffrn_ambient_temperature 100(2)
_diffrn_detector_area_resol_mean 28.5714
_diffrn_measured_fraction_theta_full 0.972
_diffrn_measured_fraction_theta_max 0.951
_diffrn_measurement_device
;
CrystalLogic Kappa (3 circle)
;
_diffrn_measurement_device_type 'Rigaku Saturn724+ (2x2 bin mode)'
_diffrn_measurement_method 'profile data from \w-scans'
_diffrn_radiation_monochromator 'double-crystal monochromator with Si 111 cryo-cooled crystals'
_diffrn_radiation_type synchrotron
_diffrn_radiation_wavelength 0.6889
_diffrn_reflns_av_R_equivalents 0.1833
_diffrn_reflns_av_unetI/netI 0.2042
_diffrn_reflns_Laue_measured_fraction_full 0.972
_diffrn_reflns_Laue_measured_fraction_max 0.951
_diffrn_reflns_limit_h_max 17
_diffrn_reflns_limit_h_min -17
_diffrn_reflns_limit_k_max 18
_diffrn_reflns_limit_k_min -18
_diffrn_reflns_limit_l_max 22
_diffrn_reflns_limit_l_min -23
_diffrn_reflns_number 27343
_diffrn_reflns_point_group_measured_fraction_full 0.972
_diffrn_reflns_point_group_measured_fraction_max 0.951
_diffrn_reflns_theta_full 24.415
_diffrn_reflns_theta_max 26.640
_diffrn_reflns_theta_min 2.118
_diffrn_source 'DLS Station I19'
_exptl_absorpt_coefficient_mu 0.231
_exptl_absorpt_correction_T_max 0.998
_exptl_absorpt_correction_T_min 0.984
_exptl_absorpt_correction_type multi-scan
_exptl_absorpt_process_details
;
CrystalClear-SM Expert 2.0 r5 (Rigaku, 2010)
;
_exptl_crystal_colour Colorless
_exptl_crystal_density_diffrn 1.277
_exptl_crystal_density_method 'not measured'
_exptl_crystal_description plate
_exptl_crystal_F_000 1124
_exptl_crystal_recrystallization_method 'Re-crystallisation from solvent: tetrahydrofuran'
_exptl_crystal_size_max 0.070
_exptl_crystal_size_mid 0.050
_exptl_crystal_size_min 0.010
_refine_diff_density_max 0.530
_refine_diff_density_min -0.311
_refine_diff_density_rms 0.067
_refine_ls_extinction_method none
_refine_ls_goodness_of_fit_ref 0.892
_refine_ls_hydrogen_treatment constr
_refine_ls_matrix_type full
_refine_ls_number_parameters 707
_refine_ls_number_reflns 12071
_refine_ls_number_restraints 504
_refine_ls_restrained_S_all 0.884
_refine_ls_R_factor_all 0.2148
_refine_ls_R_factor_gt 0.1086
_refine_ls_shift/su_max 0.000
_refine_ls_shift/su_mean 0.000
_refine_ls_structure_factor_coef Fsqd
_refine_ls_weighting_details 'w=1/[\s^2^(Fo^2^)+(0.1150P)^2^] where P=(Fo^2^+2Fc^2^)/3'
_refine_ls_weighting_scheme calc
_refine_ls_wR_factor_gt 0.2623
_refine_ls_wR_factor_ref 0.3294
_reflns_Friedel_coverage 0.000
_reflns_number_gt 3704
_reflns_number_total 12071
_reflns_threshold_expression 'I > 2\s(I)'
_cod_data_source_file d1ra00175b2.cif
_cod_data_source_block 2
_cod_depositor_comments
;
The following automatic conversions were performed:

data item '_exptl_absorpt_correction_type' value 'Multi-scan' was
changed to 'multi-scan' in accordance with the
/home/data/users/saulius/crontab/automatic-downloads/rss-feeds/RSC/lib/dictionaries/cif_core.dic
dictionary named 'cif_core.dic' version 2.4.2 last updated on
2011-04-26.

Automatic conversion script
Id: cif_fix_values 7556 2019-12-06 15:28:31Z antanas 
;
_cod_database_code 7242420
_shelx_shelxl_version_number 2018/3
_shelx_space_group_comment
; 
The symmetry employed for this shelxl refinement is uniquely defined 
by the following loop, which should always be used as a source of 
symmetry information in preference to the above space-group names. 
They are only intended as comments. 
;
_shelx_estimated_absorpt_t_min 0.984
_shelx_estimated_absorpt_t_max 0.998

loop_
_space_group_symop_operation_xyz
'x, y, z'
'-x, -y, -z'

loop_
_atom_site_label
_atom_site_type_symbol
_atom_site_fract_x
_atom_site_fract_y
_atom_site_fract_z
_atom_site_U_iso_or_equiv
_atom_site_adp_type
_atom_site_occupancy
_atom_site_site_symmetry_order
_atom_site_calc_flag
_atom_site_refinement_flags_posn
_atom_site_refinement_flags_adp
_atom_site_refinement_flags_occupancy
_atom_site_disorder_assembly
_atom_site_disorder_group
Li1 Li 0.5278(9) 0.1025(10) 0.9881(6) 0.087(3) Uani 1 1 d . . . . .
Li2 Li 0.6261(13) -0.0720(15) 0.9350(8) 0.128(5) Uani 1 1 d . . . . .
Li3 Li 0.6795(10) -0.2840(11) 0.9891(6) 0.099(3) Uani 1 1 d . . . . .
O1 O 0.6195(3) 0.0672(3) 0.8992(2) 0.0767(11) Uani 1 1 d . . . . .
O2 O 0.3987(3) 0.0940(3) 0.9512(2) 0.0740(10) Uani 1 1 d . . . . .
O3 O 0.5268(3) -0.1361(3) 0.9136(2) 0.0815(11) Uani 1 1 d . . . . .
O4 O 0.7570(3) -0.1974(4) 0.9257(3) 0.0825(11) Uani 1 1 d . . . . .
C1 C 0.6387(5) 0.1407(5) 0.8401(3) 0.0666(14) Uani 1 1 d . . . . .
C2 C 0.7447(5) 0.1073(5) 0.8050(4) 0.0709(15) Uani 1 1 d . . . . .
C3 C 0.7674(5) 0.1786(6) 0.7415(4) 0.0799(17) Uani 1 1 d . . . . .
H3 H 0.839292 0.152349 0.721972 0.096 Uiso 1 1 calc R U . . .
C4 C 0.6833(6) 0.2934(6) 0.7040(4) 0.0842(18) Uani 1 1 d . . . . .
C5 C 0.5822(5) 0.3283(6) 0.7386(4) 0.0819(17) Uani 1 1 d . . . . .
H5 H 0.526236 0.403829 0.716949 0.098 Uiso 1 1 calc R U . . .
C6 C 0.5595(5) 0.2547(5) 0.8056(3) 0.0719(15) Uani 1 1 d . . . . .
C7 C 0.7066(6) 0.3748(7) 0.6306(4) 0.1022(19) Uani 1 1 d D U . . .
C8 C 0.8239(9) 0.3120(10) 0.5988(7) 0.127(4) Uani 0.739(11) 1 d D U P A 1
H8A H 0.882628 0.279249 0.640329 0.190 Uiso 0.739(11) 1 calc R U P A 1
H8B H 0.825426 0.252186 0.582740 0.190 Uiso 0.739(11) 1 calc R U P A 1
H8C H 0.836372 0.365849 0.553492 0.190 Uiso 0.739(11) 1 calc R U P A 1
C9 C 0.7124(11) 0.4678(10) 0.6560(7) 0.120(3) Uani 0.739(11) 1 d D U P A 1
H9A H 0.771283 0.431730 0.698024 0.180 Uiso 0.739(11) 1 calc R U P A 1
H9B H 0.728861 0.518449 0.610783 0.180 Uiso 0.739(11) 1 calc R U P A 1
H9C H 0.640816 0.510843 0.675083 0.180 Uiso 0.739(11) 1 calc R U P A 1
C10 C 0.6152(12) 0.4258(16) 0.5644(7) 0.153(5) Uani 0.739(11) 1 d D U P A 1
H10A H 0.630056 0.476891 0.518416 0.229 Uiso 0.739(11) 1 calc R U P A 1
H10B H 0.615255 0.365358 0.550014 0.229 Uiso 0.739(11) 1 calc R U P A 1
H10C H 0.542457 0.467606 0.582714 0.229 Uiso 0.739(11) 1 calc R U P A 1
C8X C 0.730(3) 0.324(3) 0.5622(17) 0.154(10) Uani 0.261(11) 1 d D U P A 2
H8D H 0.666892 0.313745 0.552720 0.231 Uiso 0.261(11) 1 calc R U P A 2
H8E H 0.741533 0.374928 0.514283 0.231 Uiso 0.261(11) 1 calc R U P A 2
H8F H 0.797460 0.250754 0.576916 0.231 Uiso 0.261(11) 1 calc R U P A 2
C9X C 0.800(3) 0.395(3) 0.6521(19) 0.130(8) Uani 0.261(11) 1 d D U P A 2
H9D H 0.814344 0.446404 0.605760 0.195 Uiso 0.261(11) 1 calc R U P A 2
H9E H 0.777482 0.428797 0.694137 0.195 Uiso 0.261(11) 1 calc R U P A 2
H9F H 0.868388 0.323493 0.670087 0.195 Uiso 0.261(11) 1 calc R U P A 2
C10X C 0.5983(19) 0.492(2) 0.5992(17) 0.115(8) Uani 0.261(11) 1 d D U P A 2
H10D H 0.538163 0.480783 0.585313 0.172 Uiso 0.261(11) 1 calc R U P A 2
H10E H 0.575214 0.527893 0.640200 0.172 Uiso 0.261(11) 1 calc R U P A 2
H10F H 0.614633 0.541437 0.552580 0.172 Uiso 0.261(11) 1 calc R U P A 2
S1 S 0.42786(13) 0.31445(13) 0.84581(10) 0.0749(5) Uani 1 1 d D U . . .
O5 O 0.4501(3) 0.2762(4) 0.9343(2) 0.0726(14) Uani 0.884(8) 1 d . U P B 1
O5X O 0.368(2) 0.4335(14) 0.8082(17) 0.078(10) Uani 0.116(8) 1 d D U P B 2
C11 C 0.3506(4) 0.1488(5) 0.8787(3) 0.0649(14) Uani 1 1 d . . . . .
C12 C 0.3551(4) 0.2467(5) 0.8242(3) 0.0660(14) Uani 1 1 d . . . . .
C13 C 0.2927(5) 0.3066(5) 0.7527(3) 0.0760(15) Uani 1 1 d . . . . .
H13 H 0.295121 0.373667 0.721054 0.091 Uiso 1 1 calc R U . . .
C14 C 0.2268(5) 0.2731(5) 0.7250(3) 0.0760(16) Uani 1 1 d . . . . .
C15 C 0.2246(5) 0.1755(5) 0.7730(4) 0.0785(16) Uani 1 1 d . . . . .
H15 H 0.180825 0.149758 0.756093 0.094 Uiso 1 1 calc R U . . .
C16 C 0.2867(5) 0.1120(5) 0.8480(3) 0.0701(15) Uani 1 1 d . . . . .
C17 C 0.1464(5) 0.3479(6) 0.6481(4) 0.0894(16) Uani 1 1 d D U . . .
C18 C 0.1791(9) 0.4385(10) 0.5946(5) 0.111(4) Uani 0.838(15) 1 d D U P C 1
H18A H 0.179357 0.484460 0.624365 0.167 Uiso 0.838(15) 1 calc R U P C 1
H18B H 0.253537 0.401442 0.576489 0.167 Uiso 0.838(15) 1 calc R U P C 1
H18C H 0.125146 0.486546 0.549091 0.167 Uiso 0.838(15) 1 calc R U P C 1
C19 C 0.0276(6) 0.4165(10) 0.6727(6) 0.105(3) Uani 0.838(15) 1 d D U P C 1
H19A H 0.030762 0.462360 0.701543 0.157 Uiso 0.838(15) 1 calc R U P C 1
H19B H -0.023155 0.465621 0.625640 0.157 Uiso 0.838(15) 1 calc R U P C 1
H19C H 0.000666 0.364640 0.706439 0.157 Uiso 0.838(15) 1 calc R U P C 1
C20 C 0.1455(11) 0.2751(9) 0.6030(7) 0.121(3) Uani 0.838(15) 1 d D U P C 1
H20A H 0.124781 0.218536 0.637493 0.182 Uiso 0.838(15) 1 calc R U P C 1
H20B H 0.091395 0.322604 0.557545 0.182 Uiso 0.838(15) 1 calc R U P C 1
H20C H 0.219787 0.237499 0.584943 0.182 Uiso 0.838(15) 1 calc R U P C 1
C18X C 0.228(3) 0.354(5) 0.581(2) 0.114(11) Uani 0.162(15) 1 d D U P C 2
H18D H 0.286352 0.277589 0.586394 0.171 Uiso 0.162(15) 1 calc R U P C 2
H18E H 0.186388 0.387924 0.530223 0.171 Uiso 0.162(15) 1 calc R U P C 2
H18F H 0.261212 0.399330 0.585989 0.171 Uiso 0.162(15) 1 calc R U P C 2
C19X C 0.054(4) 0.468(2) 0.640(4) 0.130(11) Uani 0.162(15) 1 d D U P C 2
H19D H 0.002776 0.465093 0.681755 0.194 Uiso 0.162(15) 1 calc R U P C 2
H19E H 0.087734 0.513842 0.644454 0.194 Uiso 0.162(15) 1 calc R U P C 2
H19F H 0.012910 0.502437 0.588688 0.194 Uiso 0.162(15) 1 calc R U P C 2
C20X C 0.091(4) 0.280(3) 0.635(2) 0.087(9) Uani 0.162(15) 1 d D U P C 2
H20D H 0.148578 0.202878 0.639808 0.131 Uiso 0.162(15) 1 calc R U P C 2
H20E H 0.036823 0.276647 0.674317 0.131 Uiso 0.162(15) 1 calc R U P C 2
H20F H 0.053278 0.316292 0.582204 0.131 Uiso 0.162(15) 1 calc R U P C 2
S2 S 0.28089(14) -0.01638(14) 0.90486(10) 0.0829(5) Uani 1 1 d D U . . .
O6 O 0.1632(4) 0.0064(4) 0.8899(3) 0.1034(19) Uani 0.914(7) 1 d . U P D 1
O6X O 0.288(3) -0.050(3) 0.9889(10) 0.069(7) Uani 0.086(7) 1 d D U P D 2
C21 C 0.4822(5) -0.1587(5) 0.8645(3) 0.0729(15) Uani 1 1 d . . . . .
C22 C 0.3654(5) -0.1069(5) 0.8490(3) 0.0749(15) Uani 1 1 d . . . . .
C23 C 0.3138(6) -0.1242(6) 0.7966(4) 0.0880(18) Uani 1 1 d . . . . .
H23 H 0.234933 -0.086283 0.789155 0.106 Uiso 1 1 calc R U . . .
C24 C 0.3781(7) -0.1987(6) 0.7537(4) 0.099(2) Uani 1 1 d . . . . .
C25 C 0.4931(6) -0.2539(6) 0.7681(4) 0.0883(18) Uani 1 1 d . . . . .
H25 H 0.537515 -0.304312 0.740550 0.106 Uiso 1 1 calc R U . . .
C26 C 0.5463(5) -0.2375(5) 0.8226(4) 0.0827(17) Uani 1 1 d . . . . .
C27 C 0.3214(8) -0.2180(8) 0.6912(6) 0.122(3) Uani 1 1 d . . . . .
C28 C 0.2020(10) -0.1353(13) 0.6703(8) 0.235(7) Uani 1 1 d . . . . .
H28A H 0.159318 -0.144388 0.716765 0.353 Uiso 1 1 calc R U . . .
H28B H 0.173891 -0.148134 0.628806 0.353 Uiso 1 1 calc R U . . .
H28C H 0.193897 -0.058885 0.651546 0.353 Uiso 1 1 calc R U . . .
C29 C 0.3750(12) -0.1945(13) 0.6122(6) 0.202(6) Uani 1 1 d . . . . .
H29A H 0.332744 -0.193344 0.570955 0.302 Uiso 1 1 calc R U . . .
H29B H 0.452013 -0.253661 0.617027 0.302 Uiso 1 1 calc R U . . .
H29C H 0.374128 -0.121444 0.598557 0.302 Uiso 1 1 calc R U . . .
C30 C 0.3457(11) -0.3351(9) 0.7157(7) 0.202(6) Uani 1 1 d . . . . .
H30A H 0.344882 -0.355628 0.669315 0.303 Uiso 1 1 calc R U . . .
H30B H 0.289375 -0.346133 0.750468 0.303 Uiso 1 1 calc R U . . .
H30C H 0.419408 -0.382620 0.743778 0.303 Uiso 1 1 calc R U . . .
S3 S 0.69157(15) -0.32788(15) 0.84062(12) 0.0899(5) Uani 1 1 d D U . . .
O7 O 0.7135(4) -0.3832(4) 0.9255(3) 0.0836(16) Uani 0.816(8) 1 d . U P E 1
O7X O 0.7260(14) -0.4041(13) 0.7968(11) 0.065(5) Uani 0.184(8) 1 d D U P E 2
C31 C 0.7792(4) -0.1841(5) 0.8508(4) 0.0705(15) Uani 1 1 d . . . . .
C32 C 0.7578(5) -0.2376(5) 0.8048(4) 0.0785(16) Uani 1 1 d . . . . .
C33 C 0.7882(5) -0.2268(5) 0.7267(4) 0.0808(17) Uani 1 1 d . . . . .
H33 H 0.774114 -0.266172 0.699430 0.097 Uiso 1 1 calc R U . . .
C34 C 0.8388(5) -0.1588(7) 0.6884(4) 0.0937(19) Uani 1 1 d . . . . .
C35 C 0.8582(5) -0.1023(6) 0.7306(4) 0.0872(18) Uani 1 1 d . . . . .
H35 H 0.893029 -0.056391 0.706673 0.105 Uiso 1 1 calc R U . . .
C36 C 0.8263(5) -0.1130(5) 0.8089(4) 0.0745(15) Uani 1 1 d . . . . .
C37 C 0.8738(6) -0.1490(7) 0.5997(4) 0.101(2) Uani 1 1 d . . . . .
C38 C 0.7790(9) -0.1302(11) 0.5509(4) 0.158(4) Uani 1 1 d . . . . .
H38A H 0.765408 -0.195722 0.570824 0.237 Uiso 1 1 calc R U . . .
H38B H 0.798260 -0.119460 0.496023 0.237 Uiso 1 1 calc R U . . .
H38C H 0.711807 -0.063100 0.553976 0.237 Uiso 1 1 calc R U . . .
C39 C 0.9815(8) -0.2592(9) 0.6034(6) 0.167(4) Uani 1 1 d . . . . .
H39A H 1.004876 -0.256987 0.550147 0.250 Uiso 1 1 calc R U . . .
H39B H 0.966820 -0.323692 0.627650 0.250 Uiso 1 1 calc R U . . .
H39C H 1.040591 -0.266491 0.634915 0.250 Uiso 1 1 calc R U . . .
C40 C 0.8994(9) -0.0490(9) 0.5641(5) 0.147(3) Uani 1 1 d . . . . .
H40A H 0.834592 0.020093 0.566979 0.221 Uiso 1 1 calc R U . . .
H40B H 0.916207 -0.041001 0.509085 0.221 Uiso 1 1 calc R U . . .
H40C H 0.963648 -0.062311 0.593684 0.221 Uiso 1 1 calc R U . . .
S4 S 0.85391(13) -0.03302(15) 0.85644(11) 0.0876(5) Uani 1 1 d D U . . .
O8 O 0.9609(4) -0.0322(5) 0.8304(3) 0.099(2) Uani 0.819(9) 1 d D U P F 1
O8X O 0.860(2) -0.076(2) 0.9392(9) 0.105(8) Uani 0.181(9) 1 d D U P F 2
O9 O 0.7999(4) -0.4022(5) 1.0759(3) 0.1160(16) Uani 1 1 d . . . . .
C41 C 0.8261(8) -0.5214(8) 1.1018(6) 0.143(3) Uani 1 1 d . . . . .
H41A H 0.764009 -0.531803 1.130079 0.172 Uiso 1 1 calc R U . . .
H41B H 0.837750 -0.547469 1.055842 0.172 Uiso 1 1 calc R U . . .
C42 C 0.9244(9) -0.5832(9) 1.1522(8) 0.182(5) Uani 1 1 d . . . . .
H42A H 0.971524 -0.656762 1.144377 0.219 Uiso 1 1 calc R U . . .
H42B H 0.905899 -0.596557 1.207867 0.219 Uiso 1 1 calc R U . . .
C43 C 0.9853(8) -0.5102(9) 1.1298(7) 0.158(4) Uani 1 1 d . . . . .
H43A H 1.019743 -0.514688 1.177328 0.189 Uiso 1 1 calc R U . . .
H43B H 1.044237 -0.535462 1.093763 0.189 Uiso 1 1 calc R U . . .
C44 C 0.8981(6) -0.3941(7) 1.0906(5) 0.113(2) Uani 1 1 d . . . . .
H44A H 0.881312 -0.347590 1.124869 0.136 Uiso 1 1 calc R U . . .
H44B H 0.923260 -0.359217 1.040594 0.136 Uiso 1 1 calc R U . . .
O10 O 0.5256(6) 0.0552(6) 0.7014(4) 0.160(2) Uani 1 1 d D U . . .
C45 C 0.4737(8) 0.0237(8) 0.6453(6) 0.143(3) Uani 1 1 d D U . . .
H45A H 0.524029 -0.053793 0.645165 0.171 Uiso 0.61(2) 1 calc R U P G 1
H45B H 0.401085 0.027995 0.663170 0.171 Uiso 0.61(2) 1 calc R U P G 1
H45C H 0.518051 -0.057028 0.650916 0.171 Uiso 0.39(2) 1 calc R U P G 2
H45D H 0.396303 0.039247 0.657857 0.171 Uiso 0.39(2) 1 calc R U P G 2
C46 C 0.459(3) 0.104(3) 0.5668(8) 0.138(4) Uani 0.61(2) 1 d D U P G 1
H46A H 0.517287 0.067934 0.533692 0.166 Uiso 0.61(2) 1 calc R U P G 1
H46B H 0.385477 0.130017 0.541999 0.166 Uiso 0.61(2) 1 calc R U P G 1
C47 C 0.4673(16) 0.1972(14) 0.5727(8) 0.129(4) Uani 0.61(2) 1 d D U P G 1
H47A H 0.393621 0.254445 0.581094 0.155 Uiso 0.61(2) 1 calc R U P G 1
H47B H 0.494877 0.232355 0.524117 0.155 Uiso 0.61(2) 1 calc R U P G 1
C48 C 0.5462(8) 0.1519(8) 0.6404(5) 0.130(2) Uani 1 1 d D U . . .
H48A H 0.532035 0.211016 0.663131 0.156 Uiso 0.61(2) 1 calc R U P G 1
H48B H 0.623845 0.121798 0.624642 0.156 Uiso 0.61(2) 1 calc R U P G 1
H48C H 0.487944 0.225832 0.642688 0.156 Uiso 0.39(2) 1 calc R U P G 2
H48D H 0.619460 0.143162 0.653491 0.156 Uiso 0.39(2) 1 calc R U P G 2
C46X C 0.476(6) 0.094(4) 0.5653(10) 0.135(4) Uani 0.39(2) 1 d D U P G 2
H46C H 0.506179 0.046936 0.530717 0.162 Uiso 0.39(2) 1 calc R U P G 2
H46D H 0.399269 0.152344 0.544657 0.162 Uiso 0.39(2) 1 calc R U P G 2
C47X C 0.544(3) 0.147(2) 0.5644(9) 0.125(4) Uani 0.39(2) 1 d D U P G 2
H47C H 0.619908 0.102406 0.550535 0.150 Uiso 0.39(2) 1 calc R U P G 2
H47D H 0.511375 0.223426 0.525332 0.150 Uiso 0.39(2) 1 calc R U P G 2

loop_
_atom_site_aniso_label
_atom_site_aniso_U_11
_atom_site_aniso_U_22
_atom_site_aniso_U_33
_atom_site_aniso_U_23
_atom_site_aniso_U_13
_atom_site_aniso_U_12
Li1 0.093(7) 0.092(8) 0.073(6) -0.009(6) -0.013(5) -0.048(7)
Li2 0.131(11) 0.143(13) 0.097(9) -0.020(9) -0.010(8) -0.063(11)
Li3 0.087(7) 0.103(9) 0.080(7) -0.003(7) -0.008(6) -0.038(7)
O1 0.075(2) 0.062(3) 0.075(3) -0.007(2) 0.015(2) -0.029(2)
O2 0.084(3) 0.075(3) 0.061(2) -0.006(2) 0.000(2) -0.045(2)
O3 0.070(2) 0.085(3) 0.092(3) -0.028(2) 0.000(2) -0.037(2)
O4 0.077(3) 0.081(3) 0.088(3) -0.027(3) 0.011(2) -0.037(2)
C1 0.058(3) 0.070(4) 0.072(4) -0.019(3) 0.001(3) -0.031(3)
C2 0.057(3) 0.073(4) 0.077(4) -0.011(3) -0.006(3) -0.032(3)
C3 0.075(4) 0.088(5) 0.081(4) -0.017(4) 0.002(3) -0.048(4)
C4 0.076(4) 0.089(5) 0.082(4) 0.003(4) -0.003(3) -0.053(4)
C5 0.070(4) 0.080(4) 0.097(5) -0.016(4) -0.005(3) -0.043(4)
C6 0.073(4) 0.079(4) 0.072(4) -0.009(3) 0.005(3) -0.052(4)
C7 0.101(4) 0.117(5) 0.083(4) 0.002(4) 0.004(3) -0.068(4)
C8 0.127(6) 0.120(8) 0.100(8) 0.002(6) 0.025(5) -0.061(6)
C9 0.119(8) 0.107(8) 0.130(8) -0.007(6) 0.013(6) -0.073(7)
C10 0.142(7) 0.213(14) 0.087(7) 0.023(8) -0.021(6) -0.114(9)
C8X 0.16(2) 0.158(17) 0.107(13) -0.030(12) -0.013(15) -0.049(15)
C9X 0.125(13) 0.141(18) 0.130(16) 0.003(14) 0.006(13) -0.098(12)
C10X 0.115(10) 0.130(13) 0.055(14) 0.019(10) 0.024(10) -0.059(8)
S1 0.0700(9) 0.0673(10) 0.0867(11) -0.0184(9) 0.0012(8) -0.0351(8)
O5 0.069(3) 0.068(3) 0.084(3) -0.025(2) 0.000(2) -0.033(2)
O5X 0.080(18) 0.064(7) 0.077(19) -0.033(11) 0.022(14) -0.020(10)
C11 0.060(3) 0.055(3) 0.070(4) -0.010(3) 0.005(3) -0.025(3)
C12 0.050(3) 0.060(3) 0.075(4) -0.011(3) -0.004(3) -0.021(3)
C13 0.065(3) 0.070(4) 0.075(4) -0.006(3) -0.005(3) -0.027(3)
C14 0.064(3) 0.077(4) 0.070(4) -0.003(3) -0.009(3) -0.030(3)
C15 0.067(3) 0.074(4) 0.087(4) -0.016(4) -0.009(3) -0.032(3)
C16 0.062(3) 0.068(4) 0.077(4) -0.013(3) 0.012(3) -0.036(3)
C17 0.069(3) 0.103(5) 0.074(4) -0.002(3) -0.017(3) -0.036(3)
C18 0.084(6) 0.126(8) 0.080(5) 0.025(5) -0.025(4) -0.047(6)
C19 0.072(4) 0.116(7) 0.088(6) -0.007(5) -0.011(4) -0.029(4)
C20 0.130(9) 0.115(7) 0.086(8) -0.020(5) -0.030(6) -0.033(6)
C18X 0.076(15) 0.13(2) 0.077(15) 0.024(16) -0.017(10) -0.032(13)
C19X 0.119(19) 0.105(11) 0.11(2) -0.008(16) -0.006(16) -0.026(10)
C20X 0.075(18) 0.127(16) 0.040(18) -0.001(15) -0.039(14) -0.040(13)
S2 0.0723(9) 0.0790(11) 0.0997(12) -0.0171(10) 0.0076(9) -0.0456(9)
O6 0.069(3) 0.109(4) 0.135(4) -0.025(3) 0.015(3) -0.055(3)
O6X 0.071(15) 0.066(14) 0.102(5) -0.030(12) 0.006(11) -0.055(12)
C21 0.069(4) 0.066(4) 0.081(4) -0.011(3) -0.011(3) -0.036(3)
C22 0.080(4) 0.058(4) 0.081(4) -0.009(3) -0.004(3) -0.034(3)
C23 0.079(4) 0.069(4) 0.110(5) -0.016(4) -0.020(4) -0.033(4)
C24 0.112(6) 0.087(5) 0.110(5) -0.029(4) -0.024(4) -0.051(5)
C25 0.093(5) 0.080(5) 0.100(5) -0.023(4) -0.007(4) -0.048(4)
C26 0.084(4) 0.069(4) 0.091(4) -0.011(4) -0.006(3) -0.040(4)
C27 0.135(7) 0.108(7) 0.135(7) -0.035(6) -0.028(6) -0.062(6)
C28 0.151(10) 0.251(15) 0.301(15) -0.139(13) -0.117(10) -0.033(10)
C29 0.286(16) 0.243(15) 0.108(7) -0.039(9) -0.037(9) -0.150(14)
C30 0.263(14) 0.152(10) 0.239(12) -0.051(9) -0.101(10) -0.120(10)
S3 0.0816(11) 0.0708(11) 0.1104(14) -0.0229(10) -0.0007(10) -0.0332(10)
O7 0.067(3) 0.069(3) 0.104(3) -0.016(3) -0.005(3) -0.030(3)
O7X 0.043(10) 0.030(9) 0.104(13) -0.007(8) 0.008(8) -0.014(8)
C31 0.051(3) 0.064(4) 0.091(5) -0.023(4) 0.003(3) -0.023(3)
C32 0.061(3) 0.072(4) 0.082(4) -0.008(4) 0.001(3) -0.025(3)
C33 0.070(4) 0.069(4) 0.099(5) -0.026(4) 0.001(3) -0.029(3)
C34 0.069(4) 0.102(5) 0.097(5) -0.033(4) 0.007(4) -0.030(4)
C35 0.068(4) 0.087(5) 0.103(5) -0.026(4) -0.003(4) -0.035(4)
C36 0.059(3) 0.075(4) 0.081(4) -0.023(3) 0.005(3) -0.027(3)
C37 0.091(5) 0.107(6) 0.084(5) -0.022(4) 0.014(4) -0.036(5)
C38 0.170(9) 0.260(13) 0.083(5) -0.069(7) 0.022(5) -0.125(10)
C39 0.125(7) 0.146(10) 0.140(8) -0.040(7) 0.024(6) -0.002(7)
C40 0.196(10) 0.151(9) 0.103(6) -0.022(6) 0.033(6) -0.104(8)
S4 0.0615(9) 0.0826(12) 0.1155(14) -0.0232(11) -0.0086(9) -0.0343(9)
O8 0.061(3) 0.099(4) 0.129(5) -0.016(4) -0.003(3) -0.043(3)
O8X 0.112(18) 0.090(17) 0.109(5) -0.026(12) -0.019(11) -0.043(14)
O9 0.083(3) 0.101(4) 0.157(5) -0.034(4) -0.008(3) -0.039(3)
C41 0.118(7) 0.099(7) 0.183(9) -0.016(7) -0.027(6) -0.041(6)
C42 0.130(8) 0.116(8) 0.242(13) 0.017(8) -0.062(8) -0.047(8)
C43 0.093(6) 0.114(8) 0.215(11) -0.040(8) -0.044(6) -0.007(6)
C44 0.074(4) 0.115(7) 0.144(6) -0.028(5) -0.018(4) -0.044(5)
O10 0.182(6) 0.149(5) 0.154(4) -0.038(4) -0.004(4) -0.086(5)
C45 0.132(6) 0.132(6) 0.178(6) -0.047(5) 0.003(6) -0.073(5)
C46 0.114(10) 0.155(8) 0.154(5) -0.056(6) -0.009(6) -0.063(8)
C47 0.123(9) 0.142(7) 0.128(6) -0.046(5) 0.025(6) -0.070(7)
C48 0.129(6) 0.150(6) 0.145(5) -0.062(5) 0.019(4) -0.083(5)
C46X 0.116(10) 0.150(9) 0.157(5) -0.058(7) -0.002(8) -0.069(8)
C47X 0.115(10) 0.136(10) 0.145(5) -0.063(6) 0.016(8) -0.065(7)

loop_
_atom_type_symbol
_atom_type_description
_atom_type_scat_dispersion_real
_atom_type_scat_dispersion_imag
_atom_type_scat_source
C C 0.0032 0.0015 'International Tables Vol C Tables 4.2.6.8 and 6.1.1.4'
H H 0.0000 0.0000 'International Tables Vol C Tables 4.2.6.8 and 6.1.1.4'
Li Li -0.0001 0.0001 'International Tables Vol C Tables 4.2.6.8 and 6.1.1.4'
O O 0.0108 0.0057 'International Tables Vol C Tables 4.2.6.8 and 6.1.1.4'
S S 0.1181 0.1169 'International Tables Vol C Tables 4.2.6.8 and 6.1.1.4'

loop_
_geom_angle_atom_site_label_1
_geom_angle_atom_site_label_2
_geom_angle_atom_site_label_3
_geom_angle
_geom_angle_site_symmetry_1
_geom_angle_site_symmetry_3
_geom_angle_publ_flag
O3 Li1 O1 164.4(6) 2_657 . ?
O3 Li1 O2 100.7(5) 2_657 . ?
O1 Li1 O2 94.9(5) . . ?
O3 Li1 O5 85.2(5) 2_657 . ?
O1 Li1 O5 95.9(5) . . ?
O2 Li1 O5 90.5(5) . . ?
O3 Li1 O6X 97.8(7) 2_657 2_657 ?
O1 Li1 O6X 66.9(7) . 2_657 ?
O2 Li1 O6X 156.0(10) . 2_657 ?
O5 Li1 O6X 106.2(9) . 2_657 ?
O1 Li2 O4 119.5(8) . . ?
O1 Li2 O2 102.4(8) . 2_657 ?
O4 Li2 O2 108.7(7) . 2_657 ?
O1 Li2 O3 133.7(8) . . ?
O4 Li2 O3 91.6(7) . . ?
O2 Li2 O3 97.9(6) 2_657 . ?
O1 Li2 C31 103.7(6) . . ?
O4 Li2 C31 27.8(3) . . ?
O2 Li2 C31 136.5(8) 2_657 . ?
O3 Li2 C31 88.5(6) . . ?
O7 Li3 O4 96.9(5) . . ?
O7 Li3 O9 94.7(6) . . ?
O4 Li3 O9 100.7(5) . . ?
O7 Li3 O5 115.6(6) . 2_657 ?
O4 Li3 O5 143.7(8) . 2_657 ?
O9 Li3 O5 92.7(5) . 2_657 ?
O7 Li3 O3 96.6(5) . . ?
O4 Li3 O3 83.3(5) . . ?
O9 Li3 O3 167.4(7) . . ?
O5 Li3 O3 77.5(4) 2_657 . ?
C1 O1 Li2 145.5(6) . . ?
C1 O1 Li1 125.0(5) . . ?
Li2 O1 Li1 88.6(6) . . ?
C11 O2 Li2 144.8(6) . 2_657 ?
C11 O2 Li1 123.7(4) . . ?
Li2 O2 Li1 78.1(5) 2_657 . ?
C11 O2 Li1 123.8(4) . 2_657 ?
Li2 O2 Li1 75.0(6) 2_657 2_657 ?
Li1 O2 Li1 95.0(4) . 2_657 ?
C21 O3 Li1 130.1(5) . 2_657 ?
C21 O3 Li2 150.3(5) . . ?
Li1 O3 Li2 77.0(5) 2_657 . ?
C21 O3 Li3 115.8(5) . . ?
Li1 O3 Li3 86.0(5) 2_657 . ?
Li2 O3 Li3 72.9(6) . . ?
C31 O4 Li2 110.8(5) . . ?
C31 O4 Li3 126.2(5) . . ?
Li2 O4 Li3 83.7(6) . . ?
O1 C1 C6 124.2(5) . . ?
O1 C1 C2 121.0(5) . . ?
C6 C1 C2 114.9(5) . . ?
C3 C2 C1 123.4(6) . . ?
C3 C2 S4 120.7(5) . . ?
C1 C2 S4 115.6(4) . . ?
C2 C3 C4 121.1(6) . . ?
C2 C3 H3 119.4 . . ?
C4 C3 H3 119.4 . . ?
C5 C4 C3 116.4(5) . . ?
C5 C4 C7 121.7(6) . . ?
C3 C4 C7 121.9(6) . . ?
C4 C5 C6 122.4(6) . . ?
C4 C5 H5 118.8 . . ?
C6 C5 H5 118.8 . . ?
C1 C6 C5 121.8(6) . . ?
C1 C6 S1 121.4(4) . . ?
C5 C6 S1 116.8(5) . . ?
C10 C7 C4 109.6(7) . . ?
C9X C7 C4 110.1(12) . . ?
C9X C7 C8X 115.2(16) . . ?
C4 C7 C8X 107.3(16) . . ?
C10 C7 C9 112.3(9) . . ?
C4 C7 C9 108.6(6) . . ?
C10 C7 C8 108.7(9) . . ?
C4 C7 C8 111.7(7) . . ?
C9 C7 C8 105.9(8) . . ?
C9X C7 C10X 108.6(16) . . ?
C4 C7 C10X 111.1(11) . . ?
C8X C7 C10X 104.5(16) . . ?
C7 C8 H8A 109.5 . . ?
C7 C8 H8B 109.5 . . ?
H8A C8 H8B 109.5 . . ?
C7 C8 H8C 109.5 . . ?
H8A C8 H8C 109.5 . . ?
H8B C8 H8C 109.5 . . ?
C7 C9 H9A 109.5 . . ?
C7 C9 H9B 109.5 . . ?
H9A C9 H9B 109.5 . . ?
C7 C9 H9C 109.5 . . ?
H9A C9 H9C 109.5 . . ?
H9B C9 H9C 109.5 . . ?
C7 C10 H10A 109.5 . . ?
C7 C10 H10B 109.5 . . ?
H10A C10 H10B 109.5 . . ?
C7 C10 H10C 109.5 . . ?
H10A C10 H10C 109.5 . . ?
H10B C10 H10C 109.5 . . ?
C7 C8X H8D 109.5 . . ?
C7 C8X H8E 109.5 . . ?
H8D C8X H8E 109.5 . . ?
C7 C8X H8F 109.5 . . ?
H8D C8X H8F 109.5 . . ?
H8E C8X H8F 109.5 . . ?
C7 C9X H9D 109.5 . . ?
C7 C9X H9E 109.5 . . ?
H9D C9X H9E 109.5 . . ?
C7 C9X H9F 109.5 . . ?
H9D C9X H9F 109.5 . . ?
H9E C9X H9F 109.5 . . ?
C7 C10X H10D 109.5 . . ?
C7 C10X H10E 109.5 . . ?
H10D C10X H10E 109.5 . . ?
C7 C10X H10F 109.5 . . ?
H10D C10X H10F 109.5 . . ?
H10E C10X H10F 109.5 . . ?
O5X S1 C6 111.7(12) . . ?
O5 S1 C6 107.0(3) . . ?
O5X S1 C12 109.8(14) . . ?
O5 S1 C12 109.1(2) . . ?
C6 S1 C12 103.2(3) . . ?
O5X S1 Li1 153.7(13) . . ?
C6 S1 Li1 85.5(3) . . ?
C12 S1 Li1 83.8(3) . . ?
S1 O5 Li1 114.2(4) . . ?
S1 O5 Li3 120.9(4) . 2_657 ?
Li1 O5 Li3 87.8(5) . 2_657 ?
O2 C11 C12 126.0(5) . . ?
O2 C11 C16 120.5(5) . . ?
C12 C11 C16 113.5(5) . . ?
C13 C12 C11 122.5(5) . . ?
C13 C12 S1 113.0(4) . . ?
C11 C12 S1 124.1(4) . . ?
C12 C13 C14 123.3(5) . . ?
C12 C13 H13 118.3 . . ?
C14 C13 H13 118.3 . . ?
C15 C14 C13 116.6(5) . . ?
C15 C14 C17 120.0(5) . . ?
C13 C14 C17 123.0(5) . . ?
C14 C15 C16 121.7(5) . . ?
C14 C15 H15 119.1 . . ?
C16 C15 H15 119.1 . . ?
C15 C16 C11 121.9(5) . . ?
C15 C16 S2 118.1(4) . . ?
C11 C16 S2 119.9(4) . . ?
C20 C17 C18 110.5(7) . . ?
C19X C17 C18X 109.2(19) . . ?
C20 C17 C19 111.3(7) . . ?
C18 C17 C19 104.6(7) . . ?
C19X C17 C20X 108.4(18) . . ?
C18X C17 C20X 107(2) . . ?
C20 C17 C14 110.8(7) . . ?
C19X C17 C14 121(2) . . ?
C18 C17 C14 111.3(5) . . ?
C18X C17 C14 103.4(17) . . ?
C19 C17 C14 108.1(6) . . ?
C20X C17 C14 107.6(14) . . ?
C17 C18 H18A 109.5 . . ?
C17 C18 H18B 109.5 . . ?
H18A C18 H18B 109.5 . . ?
C17 C18 H18C 109.5 . . ?
H18A C18 H18C 109.5 . . ?
H18B C18 H18C 109.5 . . ?
C17 C19 H19A 109.5 . . ?
C17 C19 H19B 109.5 . . ?
H19A C19 H19B 109.5 . . ?
C17 C19 H19C 109.5 . . ?
H19A C19 H19C 109.5 . . ?
H19B C19 H19C 109.5 . . ?
C17 C20 H20A 109.5 . . ?
C17 C20 H20B 109.5 . . ?
H20A C20 H20B 109.5 . . ?
C17 C20 H20C 109.5 . . ?
H20A C20 H20C 109.5 . . ?
H20B C20 H20C 109.5 . . ?
C17 C18X H18D 109.5 . . ?
C17 C18X H18E 109.5 . . ?
H18D C18X H18E 109.5 . . ?
C17 C18X H18F 109.5 . . ?
H18D C18X H18F 109.5 . . ?
H18E C18X H18F 109.5 . . ?
C17 C19X H19D 109.5 . . ?
C17 C19X H19E 109.5 . . ?
H19D C19X H19E 109.5 . . ?
C17 C19X H19F 109.5 . . ?
H19D C19X H19F 109.5 . . ?
H19E C19X H19F 109.5 . . ?
C17 C20X H20D 109.5 . . ?
C17 C20X H20E 109.5 . . ?
H20D C20X H20E 109.5 . . ?
C17 C20X H20F 109.5 . . ?
H20D C20X H20F 109.5 . . ?
H20E C20X H20F 109.5 . . ?
O6X S2 C22 124.2(17) . . ?
O6 S2 C22 105.0(3) . . ?
O6X S2 C16 119.2(13) . . ?
O6 S2 C16 105.5(3) . . ?
C22 S2 C16 100.4(3) . . ?
O6 S2 Li1 150.8(3) . 2_657 ?
C22 S2 Li1 90.8(3) . 2_657 ?
C16 S2 Li1 95.3(3) . 2_657 ?
S2 O6X Li1 100.3(17) . 2_657 ?
O3 C21 C22 121.6(6) . . ?
O3 C21 C26 124.0(5) . . ?
C22 C21 C26 114.4(5) . . ?
C23 C22 C21 124.4(6) . . ?
C23 C22 S2 119.1(5) . . ?
C21 C22 S2 116.4(4) . . ?
C22 C23 C24 120.6(6) . . ?
C22 C23 H23 119.7 . . ?
C24 C23 H23 119.7 . . ?
C25 C24 C23 117.4(6) . . ?
C25 C24 C27 120.8(7) . . ?
C23 C24 C27 121.8(7) . . ?
C24 C25 C26 122.2(7) . . ?
C24 C25 H25 118.9 . . ?
C26 C25 H25 118.9 . . ?
C25 C26 C21 121.0(6) . . ?
C25 C26 S3 114.9(5) . . ?
C21 C26 S3 123.9(5) . . ?
C30 C27 C28 115.1(9) . . ?
C30 C27 C29 106.4(10) . . ?
C28 C27 C29 102.7(10) . . ?
C30 C27 C24 109.8(7) . . ?
C28 C27 C24 113.7(8) . . ?
C29 C27 C24 108.4(7) . . ?
C27 C28 H28A 109.5 . . ?
C27 C28 H28B 109.5 . . ?
H28A C28 H28B 109.5 . . ?
C27 C28 H28C 109.5 . . ?
H28A C28 H28C 109.5 . . ?
H28B C28 H28C 109.5 . . ?
C27 C29 H29A 109.5 . . ?
C27 C29 H29B 109.5 . . ?
H29A C29 H29B 109.5 . . ?
C27 C29 H29C 109.5 . . ?
H29A C29 H29C 109.5 . . ?
H29B C29 H29C 109.5 . . ?
C27 C30 H30A 109.5 . . ?
C27 C30 H30B 109.5 . . ?
H30A C30 H30B 109.5 . . ?
C27 C30 H30C 109.5 . . ?
H30A C30 H30C 109.5 . . ?
H30B C30 H30C 109.5 . . ?
O7X S3 C26 109.7(7) . . ?
O7 S3 C26 107.2(3) . . ?
O7X S3 C32 109.0(7) . . ?
O7 S3 C32 110.7(3) . . ?
C26 S3 C32 106.1(3) . . ?
O7X S3 Li3 151.0(8) . . ?
C26 S3 Li3 88.6(3) . . ?
C32 S3 Li3 86.1(3) . . ?
S3 O7 Li3 116.2(4) . . ?
O4 C31 C36 121.9(5) . . ?
O4 C31 C32 124.3(5) . . ?
C36 C31 C32 113.8(6) . . ?
C36 C31 Li2 105.6(5) . . ?
C32 C31 Li2 122.7(5) . . ?
C33 C32 C31 123.0(6) . . ?
C33 C32 S3 113.0(5) . . ?
C31 C32 S3 124.0(5) . . ?
C34 C33 C32 121.2(6) . . ?
C34 C33 H33 119.4 . . ?
C32 C33 H33 119.4 . . ?
C35 C34 C33 117.6(6) . . ?
C35 C34 C37 122.1(7) . . ?
C33 C34 C37 120.3(7) . . ?
C34 C35 C36 120.6(6) . . ?
C34 C35 H35 119.7 . . ?
C36 C35 H35 119.7 . . ?
C31 C36 C35 123.6(6) . . ?
C31 C36 S4 120.2(5) . . ?
C35 C36 S4 116.2(5) . . ?
C38 C37 C40 108.8(8) . . ?
C38 C37 C39 112.9(8) . . ?
C40 C37 C39 108.8(7) . . ?
C38 C37 C34 109.2(6) . . ?
C40 C37 C34 110.2(7) . . ?
C39 C37 C34 107.0(6) . . ?
C37 C38 H38A 109.5 . . ?
C37 C38 H38B 109.5 . . ?
H38A C38 H38B 109.5 . . ?
C37 C38 H38C 109.5 . . ?
H38A C38 H38C 109.5 . . ?
H38B C38 H38C 109.5 . . ?
C37 C39 H39A 109.5 . . ?
C37 C39 H39B 109.5 . . ?
H39A C39 H39B 109.5 . . ?
C37 C39 H39C 109.5 . . ?
H39A C39 H39C 109.5 . . ?
H39B C39 H39C 109.5 . . ?
C37 C40 H40A 109.5 . . ?
C37 C40 H40B 109.5 . . ?
H40A C40 H40B 109.5 . . ?
C37 C40 H40C 109.5 . . ?
H40A C40 H40C 109.5 . . ?
H40B C40 H40C 109.5 . . ?
O8X S4 C36 113.2(10) . . ?
O8 S4 C36 108.8(3) . . ?
O8X S4 C2 119.9(12) . . ?
O8 S4 C2 105.7(3) . . ?
C36 S4 C2 99.2(3) . . ?
C44 O9 C41 109.1(6) . . ?
C44 O9 Li3 123.2(6) . . ?
C41 O9 Li3 121.5(6) . . ?
C42 C41 O9 107.5(9) . . ?
C42 C41 H41A 110.2 . . ?
O9 C41 H41A 110.2 . . ?
C42 C41 H41B 110.2 . . ?
O9 C41 H41B 110.2 . . ?
H41A C41 H41B 108.5 . . ?
C41 C42 C43 105.8(9) . . ?
C41 C42 H42A 110.6 . . ?
C43 C42 H42A 110.6 . . ?
C41 C42 H42B 110.6 . . ?
C43 C42 H42B 110.6 . . ?
H42A C42 H42B 108.7 . . ?
C44 C43 C42 105.2(7) . . ?
C44 C43 H43A 110.7 . . ?
C42 C43 H43A 110.7 . . ?
C44 C43 H43B 110.7 . . ?
C42 C43 H43B 110.7 . . ?
H43A C43 H43B 108.8 . . ?
O9 C44 C43 106.9(7) . . ?
O9 C44 H44A 110.3 . . ?
C43 C44 H44A 110.3 . . ?
O9 C44 H44B 110.3 . . ?
C43 C44 H44B 110.3 . . ?
H44A C44 H44B 108.6 . . ?
C48 O10 C45 100.8(6) . . ?
C46 C45 O10 107.1(8) . . ?
C46X C45 O10 106.1(9) . . ?
C46 C45 H45A 110.3 . . ?
O10 C45 H45A 110.3 . . ?
C46 C45 H45B 110.3 . . ?
O10 C45 H45B 110.3 . . ?
H45A C45 H45B 108.5 . . ?
C46X C45 H45C 110.5 . . ?
O10 C45 H45C 110.5 . . ?
C46X C45 H45D 110.5 . . ?
O10 C45 H45D 110.5 . . ?
H45C C45 H45D 108.7 . . ?
C47 C46 C45 109.0(12) . . ?
C47 C46 H46A 109.9 . . ?
C45 C46 H46A 109.9 . . ?
C47 C46 H46B 109.9 . . ?
C45 C46 H46B 109.9 . . ?
H46A C46 H46B 108.3 . . ?
C46 C47 C48 106.0(14) . . ?
C46 C47 H47A 110.5 . . ?
C48 C47 H47A 110.5 . . ?
C46 C47 H47B 110.5 . . ?
C48 C47 H47B 110.5 . . ?
H47A C47 H47B 108.7 . . ?
C47X C48 O10 109.4(9) . . ?
C47 C48 O10 105.3(8) . . ?
C47 C48 H48A 110.7 . . ?
O10 C48 H48A 110.7 . . ?
C47 C48 H48B 110.7 . . ?
O10 C48 H48B 110.7 . . ?
H48A C48 H48B 108.8 . . ?
C47X C48 H48C 109.8 . . ?
O10 C48 H48C 109.8 . . ?
C47X C48 H48D 109.8 . . ?
O10 C48 H48D 109.8 . . ?
H48C C48 H48D 108.2 . . ?
C47X C46X C45 110.7(14) . . ?
C47X C46X H46C 109.5 . . ?
C45 C46X H46C 109.5 . . ?
C47X C46X H46D 109.5 . . ?
C45 C46X H46D 109.5 . . ?
H46C C46X H46D 108.1 . . ?
C48 C47X C46X 106.8(15) . . ?
C48 C47X H47C 110.4 . . ?
C46X C47X H47C 110.4 . . ?
C48 C47X H47D 110.4 . . ?
C46X C47X H47D 110.4 . . ?
H47C C47X H47D 108.6 . . ?

loop_
_geom_bond_atom_site_label_1
_geom_bond_atom_site_label_2
_geom_bond_distance
_geom_bond_site_symmetry_2
_geom_bond_publ_flag
Li1 O3 1.940(12) 2_657 ?
Li1 O1 1.947(12) . ?
Li1 O2 1.973(10) . ?
Li1 O5 2.038(12) . ?
Li1 O6X 2.25(4) 2_657 ?
Li2 O1 1.791(17) . ?
Li2 O4 1.847(18) . ?
Li2 O2 1.956(14) 2_657 ?
Li2 O3 2.037(15) . ?
Li2 C31 2.609(17) . ?
Li3 O7 1.936(14) . ?
Li3 O4 1.955(12) . ?
Li3 O9 1.996(12) . ?
Li3 O5 2.072(12) 2_657 ?
Li3 O3 2.228(12) . ?
O1 C1 1.299(6) . ?
O2 C11 1.302(6) . ?
O3 C21 1.295(6) . ?
O4 C31 1.301(7) . ?
C1 C6 1.387(8) . ?
C1 C2 1.416(7) . ?
C2 C3 1.345(8) . ?
C2 S4 1.786(6) . ?
C3 C4 1.421(9) . ?
C3 H3 0.9300 . ?
C4 C5 1.360(8) . ?
C4 C7 1.529(8) . ?
C5 C6 1.400(8) . ?
C5 H5 0.9300 . ?
C6 S1 1.751(6) . ?
C7 C10 1.513(10) . ?
C7 C9X 1.516(17) . ?
C7 C8X 1.540(16) . ?
C7 C9 1.546(12) . ?
C7 C8 1.551(10) . ?
C7 C10X 1.556(15) . ?
C8 H8A 0.9600 . ?
C8 H8B 0.9600 . ?
C8 H8C 0.9600 . ?
C9 H9A 0.9600 . ?
C9 H9B 0.9600 . ?
C9 H9C 0.9600 . ?
C10 H10A 0.9600 . ?
C10 H10B 0.9600 . ?
C10 H10C 0.9600 . ?
C8X H8D 0.9600 . ?
C8X H8E 0.9600 . ?
C8X H8F 0.9600 . ?
C9X H9D 0.9600 . ?
C9X H9E 0.9600 . ?
C9X H9F 0.9600 . ?
C10X H10D 0.9600 . ?
C10X H10E 0.9600 . ?
C10X H10F 0.9600 . ?
S1 O5X 1.401(16) . ?
S1 O5 1.491(4) . ?
S1 C12 1.780(5) . ?
C11 C12 1.408(7) . ?
C11 C16 1.409(7) . ?
C12 C13 1.361(7) . ?
C13 C14 1.364(7) . ?
C13 H13 0.9300 . ?
C14 C15 1.356(8) . ?
C14 C17 1.546(8) . ?
C15 C16 1.408(8) . ?
C15 H15 0.9300 . ?
C16 S2 1.770(6) . ?
C17 C20 1.494(10) . ?
C17 C19X 1.52(2) . ?
C17 C18 1.523(9) . ?
C17 C18X 1.529(16) . ?
C17 C19 1.530(10) . ?
C17 C20X 1.536(16) . ?
C18 H18A 0.9600 . ?
C18 H18B 0.9600 . ?
C18 H18C 0.9600 . ?
C19 H19A 0.9600 . ?
C19 H19B 0.9600 . ?
C19 H19C 0.9600 . ?
C20 H20A 0.9600 . ?
C20 H20B 0.9600 . ?
C20 H20C 0.9600 . ?
C18X H18D 0.9600 . ?
C18X H18E 0.9600 . ?
C18X H18F 0.9600 . ?
C19X H19D 0.9600 . ?
C19X H19E 0.9600 . ?
C19X H19F 0.9600 . ?
C20X H20D 0.9600 . ?
C20X H20E 0.9600 . ?
C20X H20F 0.9600 . ?
S2 O6X 1.404(17) . ?
S2 O6 1.483(5) . ?
S2 C22 1.768(6) . ?
C21 C22 1.387(8) . ?
C21 C26 1.426(8) . ?
C22 C23 1.354(8) . ?
C23 C24 1.400(9) . ?
C23 H23 0.9300 . ?
C24 C25 1.362(9) . ?
C24 C27 1.561(10) . ?
C25 C26 1.390(8) . ?
C25 H25 0.9300 . ?
C26 S3 1.736(7) . ?
C27 C30 1.422(12) . ?
C27 C28 1.455(13) . ?
C27 C29 1.513(13) . ?
C28 H28A 0.9600 . ?
C28 H28B 0.9600 . ?
C28 H28C 0.9600 . ?
C29 H29A 0.9600 . ?
C29 H29B 0.9600 . ?
C29 H29C 0.9600 . ?
C30 H30A 0.9600 . ?
C30 H30B 0.9600 . ?
C30 H30C 0.9600 . ?
S3 O7X 1.404(14) . ?
S3 O7 1.431(5) . ?
S3 C32 1.781(6) . ?
C31 C36 1.389(8) . ?
C31 C32 1.400(8) . ?
C32 C33 1.381(8) . ?
C33 C34 1.376(9) . ?
C33 H33 0.9300 . ?
C34 C35 1.370(9) . ?
C34 C37 1.576(10) . ?
C35 C36 1.390(8) . ?
C35 H35 0.9300 . ?
C36 S4 1.781(6) . ?
C37 C38 1.476(10) . ?
C37 C40 1.508(11) . ?
C37 C39 1.521(11) . ?
C38 H38A 0.9600 . ?
C38 H38B 0.9600 . ?
C38 H38C 0.9600 . ?
C39 H39A 0.9600 . ?
C39 H39B 0.9600 . ?
C39 H39C 0.9600 . ?
C40 H40A 0.9600 . ?
C40 H40B 0.9600 . ?
C40 H40C 0.9600 . ?
S4 O8X 1.382(16) . ?
S4 O8 1.460(5) . ?
O9 C44 1.424(7) . ?
O9 C41 1.441(10) . ?
C41 C42 1.387(12) . ?
C41 H41A 0.9700 . ?
C41 H41B 0.9700 . ?
C42 C43 1.517(13) . ?
C42 H42A 0.9700 . ?
C42 H42B 0.9700 . ?
C43 C44 1.450(11) . ?
C43 H43A 0.9700 . ?
C43 H43B 0.9700 . ?
C44 H44A 0.9700 . ?
C44 H44B 0.9700 . ?
O10 C48 1.541(9) . ?
O10 C45 1.544(9) . ?
C45 C46 1.427(13) . ?
C45 C46X 1.436(15) . ?
C45 H45A 0.9700 . ?
C45 H45B 0.9700 . ?
C45 H45C 0.9700 . ?
C45 H45D 0.9700 . ?
C46 C47 1.39(2) . ?
C46 H46A 0.9700 . ?
C46 H46B 0.9700 . ?
C47 C48 1.441(12) . ?
C47 H47A 0.9700 . ?
C47 H47B 0.9700 . ?
C48 C47X 1.378(14) . ?
C48 H48A 0.9700 . ?
C48 H48B 0.9700 . ?
C48 H48C 0.9700 . ?
C48 H48D 0.9700 . ?
C46X C47X 1.41(2) . ?
C46X H46C 0.9700 . ?
C46X H46D 0.9700 . ?
C47X H47C 0.9700 . ?
C47X H47D 0.9700 . ?

loop_
_geom_torsion_atom_site_label_1
_geom_torsion_atom_site_label_2
_geom_torsion_atom_site_label_3
_geom_torsion_atom_site_label_4
_geom_torsion
_geom_torsion_site_symmetry_1
_geom_torsion_site_symmetry_2
_geom_torsion_site_symmetry_3
_geom_torsion_site_symmetry_4
_geom_torsion_publ_flag
O4 Li2 O1 C1 47.5(14) . . . . ?
O2 Li2 O1 C1 167.6(6) 2_657 . . . ?
O3 Li2 O1 C1 -78.4(16) . . . . ?
Li1 Li2 O1 C1 -140.4(8) 2_657 . . . ?
Li3 Li2 O1 C1 74(4) . . . . ?
C31 Li2 O1 C1 22.8(12) . . . . ?
Li1 Li2 O1 C1 -167.9(10) . . . . ?
O4 Li2 O1 Li1 -144.6(8) . . . . ?
O2 Li2 O1 Li1 -24.5(6) 2_657 . . . ?
O3 Li2 O1 Li1 89.5(11) . . . . ?
Li1 Li2 O1 Li1 27.6(8) 2_657 . . . ?
Li3 Li2 O1 Li1 -118(4) . . . . ?
C31 Li2 O1 Li1 -169.3(5) . . . . ?
O1 Li2 O4 C31 -60.5(9) . . . . ?
O2 Li2 O4 C31 -177.4(6) 2_657 . . . ?
O3 Li2 O4 C31 83.7(6) . . . . ?
O1 Li2 O4 Li3 173.1(8) . . . . ?
O2 Li2 O4 Li3 56.2(7) 2_657 . . . ?
O3 Li2 O4 Li3 -42.8(5) . . . . ?
Li1 Li2 O4 Li3 0.8(7) 2_657 . . . ?
C31 Li2 O4 Li3 -126.5(5) . . . . ?
Li1 Li2 O4 Li3 116.2(14) . . . . ?
Li2 O1 C1 C6 128.8(10) . . . . ?
Li1 O1 C1 C6 -36.4(8) . . . . ?
Li2 O1 C1 C2 -50.0(12) . . . . ?
Li1 O1 C1 C2 144.8(5) . . . . ?
O1 C1 C2 C3 177.1(5) . . . . ?
C6 C1 C2 C3 -1.8(8) . . . . ?
O1 C1 C2 S4 -9.1(7) . . . . ?
C6 C1 C2 S4 172.0(4) . . . . ?
C1 C2 C3 C4 -1.7(9) . . . . ?
S4 C2 C3 C4 -175.2(4) . . . . ?
C2 C3 C4 C5 3.9(9) . . . . ?
C2 C3 C4 C7 -178.5(6) . . . . ?
C3 C4 C5 C6 -2.6(9) . . . . ?
C7 C4 C5 C6 179.8(5) . . . . ?
O1 C1 C6 C5 -175.8(5) . . . . ?
C2 C1 C6 C5 3.1(8) . . . . ?
O1 C1 C6 S1 6.2(7) . . . . ?
C2 C1 C6 S1 -175.0(4) . . . . ?
C4 C5 C6 C1 -0.9(9) . . . . ?
C4 C5 C6 S1 177.2(5) . . . . ?
C5 C4 C7 C10 -55.1(12) . . . . ?
C3 C4 C7 C10 127.5(10) . . . . ?
C5 C4 C7 C9X 114.8(17) . . . . ?
C3 C4 C7 C9X -62.7(18) . . . . ?
C5 C4 C7 C8X -119.2(17) . . . . ?
C3 C4 C7 C8X 63.4(17) . . . . ?
C5 C4 C7 C9 67.9(9) . . . . ?
C3 C4 C7 C9 -109.5(8) . . . . ?
C5 C4 C7 C8 -175.6(8) . . . . ?
C3 C4 C7 C8 6.9(10) . . . . ?
C5 C4 C7 C10X -5.5(18) . . . . ?
C3 C4 C7 C10X 177.0(17) . . . . ?
C1 C6 S1 O5X 172.1(15) . . . . ?
C5 C6 S1 O5X -6.0(15) . . . . ?
C1 C6 S1 O5 45.1(5) . . . . ?
C5 C6 S1 O5 -133.0(4) . . . . ?
C1 C6 S1 C12 -70.0(5) . . . . ?
C5 C6 S1 C12 111.9(4) . . . . ?
C1 C6 S1 Li1 12.6(5) . . . . ?
C5 C6 S1 Li1 -165.5(5) . . . . ?
C6 S1 O5 Li1 -59.1(4) . . . . ?
C12 S1 O5 Li1 51.9(4) . . . . ?
C6 S1 O5 Li3 -161.8(5) . . . 2_657 ?
C12 S1 O5 Li3 -50.8(5) . . . 2_657 ?
Li1 S1 O5 Li3 -102.7(6) . . . 2_657 ?
Li2 O2 C11 C12 99.8(11) 2_657 . . . ?
Li1 O2 C11 C12 -21.3(9) . . . . ?
Li1 O2 C11 C12 -146.2(5) 2_657 . . . ?
Li2 O2 C11 C16 -80.0(11) 2_657 . . . ?
Li1 O2 C11 C16 158.9(6) . . . . ?
Li1 O2 C11 C16 34.0(7) 2_657 . . . ?
O2 C11 C12 C13 -172.8(5) . . . . ?
C16 C11 C12 C13 7.0(8) . . . . ?
O2 C11 C12 S1 -0.6(8) . . . . ?
C16 C11 C12 S1 179.3(4) . . . . ?
O5X S1 C12 C13 28.2(13) . . . . ?
O5 S1 C12 C13 155.4(4) . . . . ?
C6 S1 C12 C13 -91.1(5) . . . . ?
Li1 S1 C12 C13 -175.0(5) . . . . ?
O5X S1 C12 C11 -144.7(13) . . . . ?
O5 S1 C12 C11 -17.5(5) . . . . ?
C6 S1 C12 C11 96.0(5) . . . . ?
Li1 S1 C12 C11 12.1(5) . . . . ?
C11 C12 C13 C14 -4.6(9) . . . . ?
S1 C12 C13 C14 -177.7(5) . . . . ?
C12 C13 C14 C15 0.7(9) . . . . ?
C12 C13 C14 C17 173.3(6) . . . . ?
C13 C14 C15 C16 0.3(9) . . . . ?
C17 C14 C15 C16 -172.6(6) . . . . ?
C14 C15 C16 C11 2.8(9) . . . . ?
C14 C15 C16 S2 -178.3(5) . . . . ?
O2 C11 C16 C15 173.7(5) . . . . ?
C12 C11 C16 C15 -6.1(8) . . . . ?
O2 C11 C16 S2 -5.2(7) . . . . ?
C12 C11 C16 S2 175.0(4) . . . . ?
C15 C14 C17 C20 -44.9(10) . . . . ?
C13 C14 C17 C20 142.7(8) . . . . ?
C15 C14 C17 C19X 115(3) . . . . ?
C13 C14 C17 C19X -57(3) . . . . ?
C15 C14 C17 C18 -168.3(8) . . . . ?
C13 C14 C17 C18 19.4(10) . . . . ?
C15 C14 C17 C18X -123(3) . . . . ?
C13 C14 C17 C18X 65(3) . . . . ?
C15 C14 C17 C19 77.3(9) . . . . ?
C13 C14 C17 C19 -95.1(8) . . . . ?
C15 C14 C17 C20X -10(2) . . . . ?
C13 C14 C17 C20X 178(2) . . . . ?
C15 C16 S2 O6X -147.8(19) . . . . ?
C11 C16 S2 O6X 31(2) . . . . ?
C15 C16 S2 O6 -35.9(5) . . . . ?
C11 C16 S2 O6 143.0(5) . . . . ?
C15 C16 S2 C22 72.9(5) . . . . ?
C11 C16 S2 C22 -108.1(5) . . . . ?
C15 C16 S2 Li1 164.8(5) . . . 2_657 ?
C11 C16 S2 Li1 -16.3(5) . . . 2_657 ?
C22 S2 O6X Li1 57.8(16) . . . 2_657 ?
C16 S2 O6X Li1 -71.3(19) . . . 2_657 ?
Li1 O3 C21 C22 35.0(9) 2_657 . . . ?
Li2 O3 C21 C22 -116.5(12) . . . . ?
Li3 O3 C21 C22 142.7(5) . . . . ?
Li1 O3 C21 C26 -144.6(6) 2_657 . . . ?
Li2 O3 C21 C26 64.0(14) . . . . ?
Li3 O3 C21 C26 -36.9(7) . . . . ?
O3 C21 C22 C23 177.9(5) . . . . ?
C26 C21 C22 C23 -2.5(8) . . . . ?
O3 C21 C22 S2 -4.2(7) . . . . ?
C26 C21 C22 S2 175.4(4) . . . . ?
O6X S2 C22 C23 124.0(15) . . . . ?
O6 S2 C22 C23 9.8(5) . . . . ?
C16 S2 C22 C23 -99.5(5) . . . . ?
Li1 S2 C22 C23 165.0(5) 2_657 . . . ?
O6X S2 C22 C21 -54.0(16) . . . . ?
O6 S2 C22 C21 -168.2(4) . . . . ?
C16 S2 C22 C21 82.5(5) . . . . ?
Li1 S2 C22 C21 -13.1(5) 2_657 . . . ?
C21 C22 C23 C24 0.2(9) . . . . ?
S2 C22 C23 C24 -177.6(5) . . . . ?
C22 C23 C24 C25 1.4(9) . . . . ?
C22 C23 C24 C27 -178.3(6) . . . . ?
C23 C24 C25 C26 -0.5(10) . . . . ?
C27 C24 C25 C26 179.2(6) . . . . ?
C24 C25 C26 C21 -1.9(10) . . . . ?
C24 C25 C26 S3 173.0(5) . . . . ?
O3 C21 C26 C25 -177.2(5) . . . . ?
C22 C21 C26 C25 3.2(8) . . . . ?
O3 C21 C26 S3 8.5(8) . . . . ?
C22 C21 C26 S3 -171.1(4) . . . . ?
C25 C24 C27 C30 62.0(12) . . . . ?
C23 C24 C27 C30 -118.3(10) . . . . ?
C25 C24 C27 C28 -167.5(9) . . . . ?
C23 C24 C27 C28 12.2(13) . . . . ?
C25 C24 C27 C29 -53.9(11) . . . . ?
C23 C24 C27 C29 125.8(9) . . . . ?
C25 C26 S3 O7X -1.9(9) . . . . ?
C21 C26 S3 O7X 172.7(8) . . . . ?
C25 C26 S3 O7 -126.1(5) . . . . ?
C21 C26 S3 O7 48.5(6) . . . . ?
C25 C26 S3 C32 115.6(5) . . . . ?
C21 C26 S3 C32 -69.8(6) . . . . ?
C25 C26 S3 Li3 -158.9(5) . . . . ?
C21 C26 S3 Li3 15.8(5) . . . . ?
C26 S3 O7 Li3 -63.2(5) . . . . ?
C32 S3 O7 Li3 52.0(5) . . . . ?
Li2 O4 C31 C36 76.9(7) . . . . ?
Li3 O4 C31 C36 174.5(6) . . . . ?
Li2 O4 C31 C32 -102.4(8) . . . . ?
Li3 O4 C31 C32 -4.8(9) . . . . ?
Li3 O4 C31 Li2 97.6(8) . . . . ?
O4 C31 C32 C33 -176.3(5) . . . . ?
C36 C31 C32 C33 4.3(8) . . . . ?
Li2 C31 C32 C33 133.5(7) . . . . ?
O4 C31 C32 S3 2.5(9) . . . . ?
C36 C31 C32 S3 -176.8(4) . . . . ?
Li2 C31 C32 S3 -47.6(8) . . . . ?
O7X S3 C32 C33 24.4(9) . . . . ?
O7 S3 C32 C33 150.5(4) . . . . ?
C26 S3 C32 C33 -93.6(5) . . . . ?
Li3 S3 C32 C33 179.0(5) . . . . ?
O7X S3 C32 C31 -154.5(9) . . . . ?
O7 S3 C32 C31 -28.5(6) . . . . ?
C26 S3 C32 C31 87.4(6) . . . . ?
Li3 S3 C32 C31 0.1(5) . . . . ?
C31 C32 C33 C34 -2.1(9) . . . . ?
S3 C32 C33 C34 178.9(5) . . . . ?
C32 C33 C34 C35 0.1(10) . . . . ?
C32 C33 C34 C37 179.3(6) . . . . ?
C33 C34 C35 C36 -0.7(10) . . . . ?
C37 C34 C35 C36 -179.9(6) . . . . ?
O4 C31 C36 C35 175.7(5) . . . . ?
C32 C31 C36 C35 -5.0(8) . . . . ?
Li2 C31 C36 C35 -142.3(6) . . . . ?
O4 C31 C36 S4 -2.0(8) . . . . ?
C32 C31 C36 S4 177.4(4) . . . . ?
Li2 C31 C36 S4 40.0(6) . . . . ?
C34 C35 C36 C31 3.4(10) . . . . ?
C34 C35 C36 S4 -178.8(5) . . . . ?
C35 C34 C37 C38 -134.5(8) . . . . ?
C33 C34 C37 C38 46.3(10) . . . . ?
C35 C34 C37 C40 -15.1(10) . . . . ?
C33 C34 C37 C40 165.8(7) . . . . ?
C35 C34 C37 C39 103.0(9) . . . . ?
C33 C34 C37 C39 -76.1(9) . . . . ?
C31 C36 S4 O8X 20.0(13) . . . . ?
C35 C36 S4 O8X -157.9(13) . . . . ?
C31 C36 S4 O8 141.5(5) . . . . ?
C35 C36 S4 O8 -36.3(5) . . . . ?
C31 C36 S4 C2 -108.3(5) . . . . ?
C35 C36 S4 C2 73.9(5) . . . . ?
C3 C2 S4 O8X 139.2(12) . . . . ?
C1 C2 S4 O8X -34.7(12) . . . . ?
C3 C2 S4 O8 15.4(6) . . . . ?
C1 C2 S4 O8 -158.5(4) . . . . ?
C3 C2 S4 C36 -97.2(5) . . . . ?
C1 C2 S4 C36 88.9(5) . . . . ?
C44 O9 C41 C42 17.1(12) . . . . ?
Li3 O9 C41 C42 170.3(9) . . . . ?
O9 C41 C42 C43 -23.6(13) . . . . ?
C41 C42 C43 C44 21.8(14) . . . . ?
C41 O9 C44 C43 -2.6(10) . . . . ?
Li3 O9 C44 C43 -155.3(8) . . . . ?
C42 C43 C44 O9 -11.3(11) . . . . ?
C48 O10 C45 C46 -6(2) . . . . ?
C48 O10 C45 C46X 3(3) . . . . ?
O10 C45 C46 C47 -16(3) . . . . ?
C45 C46 C47 C48 32(3) . . . . ?
C46 C47 C48 O10 -35(2) . . . . ?
C45 O10 C48 C47X -17.6(17) . . . . ?
C45 O10 C48 C47 23.9(12) . . . . ?
O10 C45 C46X C47X 12(5) . . . . ?
O10 C48 C47X C46X 26(4) . . . . ?
C45 C46X C47X C48 -24(5) . . . . ?
